data_4036873
loop_
_publ_author_name
'Tanimoto, Hiroki'
'Shitaoka, Takashi'
'Yokoyama, Keiichi'
'Morimoto, Tsumoru'
'Nishiyama, Yasuhiro'
'Kakiuchi, Kiyomi'

_publ_section_title
;
 Formal [3+2] Cycloaddition of Nitrosoallenes with Carbonyl and Nitrile
 Compounds to Form Functional Cyclic Nitrones.
;
_journal_issue 19
_journal_name_full 'The Journal of organic chemistry'
_journal_page_first 8722
_journal_page_last 8735
_journal_paper_doi 10.1021/acs.joc.6b00758
_journal_volume 81
_journal_year 2016
_chemical_formula_moiety 'C26 H28 N2 O3'
_chemical_formula_sum 'C26 H28 N2 O3'
_chemical_formula_weight 416.52
_space_group_crystal_system triclinic
_space_group_IT_number 2
_space_group_name_Hall '-P 1'
_space_group_name_H-M_alt 'P -1'
_atom_sites_solution_hydrogens geom
_atom_sites_solution_primary direct
_atom_sites_solution_secondary difmap
_cell_angle_alpha 78.850(6)
_cell_angle_beta 83.687(6)
_cell_angle_gamma 71.797(5)
_cell_formula_units_Z 2
_cell_length_a 9.51596(17)
_cell_length_b 10.64683(19)
_cell_length_c 11.5346(2)
_cell_measurement_reflns_used 16653
_cell_measurement_temperature 123
_cell_measurement_theta_max 27.50
_cell_measurement_theta_min 3.38
_cell_volume 1087.65(5)
_computing_cell_refinement 'RAPID AUTO'
_computing_data_collection 'RAPID AUTO (Rigaku, ????)'
_computing_data_reduction 'RAPID AUTO'
_computing_molecular_graphics 'CrystalStructure 4.2'
_computing_publication_material 'CrystalStructure 4.2 (Rigaku, 2015)'
_computing_structure_refinement 'SHELXL Version 2014/7 (Sheldrick, 2008)'
_computing_structure_solution 'SHELXT Version 2014/5 (Sheldrick, 2014)'
_diffrn_ambient_temperature 123
_diffrn_detector_area_resol_mean 10.000
_diffrn_measured_fraction_theta_full 0.998
_diffrn_measured_fraction_theta_max 0.998
_diffrn_measurement_device_type 'Rigaku R-AXIS RAPID'
_diffrn_measurement_method \w
_diffrn_radiation_type 'Mo K\a'
_diffrn_radiation_wavelength 0.71075
_diffrn_reflns_av_R_equivalents 0.0142
_diffrn_reflns_Laue_measured_fraction_full 0.998
_diffrn_reflns_Laue_measured_fraction_max 0.998
_diffrn_reflns_limit_h_max 12
_diffrn_reflns_limit_h_min -12
_diffrn_reflns_limit_k_max 13
_diffrn_reflns_limit_k_min -13
_diffrn_reflns_limit_l_max 14
_diffrn_reflns_limit_l_min -14
_diffrn_reflns_number 18755
_diffrn_reflns_point_group_measured_fraction_full 0.998
_diffrn_reflns_point_group_measured_fraction_max 0.998
_diffrn_reflns_theta_full 25.242
_diffrn_reflns_theta_max 27.485
_diffrn_reflns_theta_min 3.382
_diffrn_standards_number 0
_exptl_absorpt_coefficient_mu 0.083
_exptl_absorpt_correction_T_max 0.994
_exptl_absorpt_correction_T_min 0.909
_exptl_absorpt_correction_type multi-scan
_exptl_absorpt_process_details 'ABSCOR (Rigaku, 1995)'
_exptl_crystal_colour orange
_exptl_crystal_density_diffrn 1.272
_exptl_crystal_density_method 'not measured'
_exptl_crystal_description block
_exptl_crystal_F_000 444.00
_exptl_crystal_size_max 0.130
_exptl_crystal_size_mid 0.120
_exptl_crystal_size_min 0.070
_refine_diff_density_max 0.36
_refine_diff_density_min -0.20
_refine_ls_extinction_method none
_refine_ls_goodness_of_fit_ref 1.022
_refine_ls_hydrogen_treatment constr
_refine_ls_number_parameters 281
_refine_ls_number_reflns 4993
_refine_ls_number_restraints 0
_refine_ls_R_factor_all 0.0396
_refine_ls_R_factor_gt 0.0361
_refine_ls_shift/su_max 0.000
_refine_ls_structure_factor_coef Fsqd
_refine_ls_weighting_details 'w = 1/[\s^2^(Fo^2^)+(0.0442P)^2^+0.4450P] where P=(Fo^2^+2Fc^2^)/3'
_refine_ls_weighting_scheme calc
_refine_ls_wR_factor_gt 0.0895
_refine_ls_wR_factor_ref 0.0917
_reflns_Friedel_coverage 0.000
_reflns_number_gt 4564
_reflns_number_total 4993
_reflns_threshold_expression F^2^>2.0\s(F^2^)
_cod_data_source_file jo6b00758_si_002.cif
_cod_data_source_block TS_03_101
_cod_database_code 4036873

loop_
_space_group_symop_id
_space_group_symop_operation_xyz
1 +X,+Y,+Z
2 -X,-Y,-Z

loop_
_atom_site_label
_atom_site_type_symbol
_atom_site_fract_x
_atom_site_fract_y
_atom_site_fract_z
_atom_site_U_iso_or_equiv
_atom_site_adp_type
_atom_site_occupancy
_atom_site_site_symmetry_order
_atom_site_calc_flag
_atom_site_refinement_flags_posn
_atom_site_refinement_flags_adp
O1 O 0.72215(9) 0.60939(8) 0.36039(6) 0.02226(17) Uani 1 1 d . .
O2 O 0.56520(9) 0.91111(7) 0.67567(7) 0.02158(17) Uani 1 1 d . .
O3 O 0.52257(8) 0.74887(7) 0.81971(6) 0.01823(16) Uani 1 1 d . .
N1 N 0.70974(9) 0.60124(9) 0.47482(7) 0.01576(17) Uani 1 1 d . .
N2 N 0.63665(11) 0.83545(9) 0.44880(8) 0.0230(2) Uani 1 1 d . .
H2A H 0.6054 0.9124 0.4749 0.028 Uiso 1 1 calc R U
H2B H 0.6494 0.8343 0.3722 0.028 Uiso 1 1 calc R U
C1 C 0.66463(10) 0.72111(10) 0.52486(9) 0.01575(19) Uani 1 1 d . .
C2 C 0.65693(11) 0.68776(10) 0.64552(9) 0.01468(19) Uani 1 1 d . .
C3 C 0.70488(10) 0.54048(9) 0.67350(8) 0.01363(19) Uani 1 1 d . .
C4 C 0.73453(10) 0.49320(10) 0.55919(8) 0.01418(19) Uani 1 1 d . .
C5 C 0.58084(11) 0.79207(10) 0.71400(9) 0.01582(19) Uani 1 1 d . .
C6 C 0.45590(12) 0.84945(11) 0.89467(10) 0.0214(2) Uani 1 1 d . .
H6A H 0.5158 0.9122 0.8859 0.026 Uiso 1 1 calc R U
H6B H 0.4560 0.8050 0.9784 0.026 Uiso 1 1 calc R U
C7 C 0.29898(13) 0.92729(13) 0.86312(11) 0.0289(3) Uani 1 1 d . .
H7A H 0.2990 0.9741 0.7811 0.035 Uiso 1 1 calc R U
H7B H 0.2566 0.9929 0.9162 0.035 Uiso 1 1 calc R U
H7C H 0.2395 0.8654 0.8716 0.035 Uiso 1 1 calc R U
C8 C 0.73395(10) 0.46110(10) 0.78239(8) 0.01414(19) Uani 1 1 d . .
C9 C 0.75871(11) 0.51262(10) 0.88619(9) 0.01513(19) Uani 1 1 d . .
C10 C 0.84066(11) 0.60369(10) 0.87403(9) 0.0176(2) Uani 1 1 d . .
H10 H 0.8822 0.6318 0.7985 0.021 Uiso 1 1 calc R U
C11 C 0.86167(12) 0.65316(11) 0.97164(10) 0.0221(2) Uani 1 1 d . .
H11 H 0.9166 0.7155 0.9623 0.027 Uiso 1 1 calc R U
C12 C 0.80268(13) 0.61190(11) 1.08288(10) 0.0242(2) Uani 1 1 d . .
H12 H 0.8158 0.6470 1.1493 0.029 Uiso 1 1 calc R U
C13 C 0.72449(12) 0.51905(11) 1.09644(9) 0.0229(2) Uani 1 1 d . .
H13 H 0.6851 0.4898 1.1725 0.028 Uiso 1 1 calc R U
C14 C 0.70358(11) 0.46882(10) 0.99931(9) 0.0189(2) Uani 1 1 d . .
H14 H 0.6514 0.4042 1.0097 0.023 Uiso 1 1 calc R U
C15 C 0.74393(11) 0.31700(10) 0.80030(8) 0.01469(19) Uani 1 1 d . .
C16 C 0.87084(12) 0.21840(10) 0.84517(9) 0.0186(2) Uani 1 1 d . .
H16 H 0.9474 0.2440 0.8716 0.022 Uiso 1 1 calc R U
C17 C 0.88516(12) 0.08356(11) 0.85122(10) 0.0222(2) Uani 1 1 d . .
H17 H 0.9727 0.0172 0.8795 0.027 Uiso 1 1 calc R U
C18 C 0.77173(13) 0.04531(10) 0.81600(10) 0.0221(2) Uani 1 1 d . .
H18 H 0.7824 -0.0470 0.8190 0.026 Uiso 1 1 calc R U
C19 C 0.64290(12) 0.14206(11) 0.77645(9) 0.0200(2) Uani 1 1 d . .
H19 H 0.5642 0.1157 0.7547 0.024 Uiso 1 1 calc R U
C20 C 0.62854(11) 0.27744(10) 0.76847(9) 0.0164(2) Uani 1 1 d . .
H20 H 0.5401 0.3433 0.7413 0.020 Uiso 1 1 calc R U
C21 C 0.80072(10) 0.35617(10) 0.52672(9) 0.01450(19) Uani 1 1 d . .
H21 H 0.8224 0.2908 0.6022 0.017 Uiso 1 1 calc R U
C22 C 0.68900(11) 0.31820(10) 0.46352(9) 0.0180(2) Uani 1 1 d . .
H22A H 0.5978 0.3227 0.5150 0.022 Uiso 1 1 calc R U
H22B H 0.6618 0.3830 0.3896 0.022 Uiso 1 1 calc R U
C23 C 0.75571(12) 0.17655(11) 0.43450(10) 0.0217(2) Uani 1 1 d . .
H23A H 0.7728 0.1109 0.5090 0.026 Uiso 1 1 calc R U
H23B H 0.6849 0.1559 0.3898 0.026 Uiso 1 1 calc R U
C24 C 0.90214(12) 0.16305(11) 0.36126(10) 0.0229(2) Uani 1 1 d . .
H24A H 0.9449 0.0697 0.3465 0.027 Uiso 1 1 calc R U
H24B H 0.8838 0.2230 0.2838 0.027 Uiso 1 1 calc R U
C25 C 1.01187(11) 0.19952(11) 0.42585(10) 0.0205(2) Uani 1 1 d . .
H25A H 1.1049 0.1921 0.3763 0.025 Uiso 1 1 calc R U
H25B H 1.0355 0.1355 0.5007 0.025 Uiso 1 1 calc R U
C26 C 0.94855(11) 0.34228(11) 0.45305(10) 0.0191(2) Uani 1 1 d . .
H26A H 0.9322 0.4073 0.3782 0.023 Uiso 1 1 calc R U
H26B H 1.0199 0.3623 0.4976 0.023 Uiso 1 1 calc R U

loop_
_atom_site_aniso_label
_atom_site_aniso_U_11
_atom_site_aniso_U_22
_atom_site_aniso_U_33
_atom_site_aniso_U_23
_atom_site_aniso_U_13
_atom_site_aniso_U_12
O1 0.0292(4) 0.0265(4) 0.0100(3) -0.0012(3) -0.0017(3) -0.0078(3)
O2 0.0252(4) 0.0137(3) 0.0254(4) -0.0036(3) 0.0020(3) -0.0060(3)
O3 0.0200(4) 0.0152(3) 0.0185(4) -0.0040(3) 0.0020(3) -0.0041(3)
N1 0.0159(4) 0.0182(4) 0.0135(4) -0.0025(3) -0.0014(3) -0.0053(3)
N2 0.0268(5) 0.0176(4) 0.0207(4) 0.0033(3) -0.0025(4) -0.0047(4)
C1 0.0122(4) 0.0158(5) 0.0193(5) -0.0022(4) -0.0020(3) -0.0043(3)
C2 0.0143(4) 0.0134(4) 0.0167(5) -0.0017(4) -0.0015(3) -0.0049(3)
C3 0.0123(4) 0.0140(4) 0.0158(5) -0.0042(4) -0.0007(3) -0.0046(3)
C4 0.0127(4) 0.0167(5) 0.0141(4) -0.0027(4) -0.0017(3) -0.0053(3)
C5 0.0140(4) 0.0153(5) 0.0188(5) -0.0029(4) -0.0022(4) -0.0047(4)
C6 0.0250(5) 0.0207(5) 0.0185(5) -0.0076(4) 0.0019(4) -0.0056(4)
C7 0.0255(6) 0.0301(6) 0.0262(6) -0.0094(5) 0.0034(5) 0.0001(5)
C8 0.0136(4) 0.0141(4) 0.0150(4) -0.0032(3) -0.0006(3) -0.0041(3)
C9 0.0162(4) 0.0136(4) 0.0144(4) -0.0030(3) -0.0026(3) -0.0019(4)
C10 0.0190(5) 0.0175(5) 0.0164(5) -0.0022(4) -0.0032(4) -0.0053(4)
C11 0.0242(5) 0.0203(5) 0.0239(5) -0.0057(4) -0.0076(4) -0.0064(4)
C12 0.0282(6) 0.0253(5) 0.0184(5) -0.0089(4) -0.0071(4) -0.0017(4)
C13 0.0254(5) 0.0248(5) 0.0141(5) -0.0032(4) -0.0004(4) -0.0014(4)
C14 0.0204(5) 0.0177(5) 0.0166(5) -0.0014(4) -0.0007(4) -0.0039(4)
C15 0.0184(5) 0.0141(4) 0.0116(4) -0.0023(3) 0.0009(3) -0.0053(4)
C16 0.0195(5) 0.0182(5) 0.0185(5) -0.0032(4) -0.0036(4) -0.0051(4)
C17 0.0238(5) 0.0165(5) 0.0224(5) -0.0026(4) -0.0041(4) 0.0000(4)
C18 0.0307(6) 0.0134(5) 0.0223(5) -0.0037(4) 0.0000(4) -0.0067(4)
C19 0.0236(5) 0.0201(5) 0.0195(5) -0.0040(4) 0.0002(4) -0.0110(4)
C20 0.0166(5) 0.0170(5) 0.0152(4) -0.0023(4) -0.0001(4) -0.0048(4)
C21 0.0144(4) 0.0155(5) 0.0145(4) -0.0044(3) -0.0006(3) -0.0048(4)
C22 0.0164(5) 0.0210(5) 0.0194(5) -0.0074(4) -0.0014(4) -0.0067(4)
C23 0.0217(5) 0.0224(5) 0.0254(5) -0.0103(4) -0.0006(4) -0.0094(4)
C24 0.0256(5) 0.0224(5) 0.0226(5) -0.0113(4) 0.0027(4) -0.0068(4)
C25 0.0174(5) 0.0201(5) 0.0241(5) -0.0076(4) 0.0041(4) -0.0051(4)
C26 0.0160(5) 0.0202(5) 0.0229(5) -0.0075(4) 0.0033(4) -0.0073(4)

loop_
_atom_type_symbol
_atom_type_description
_atom_type_scat_dispersion_real
_atom_type_scat_dispersion_imag
_atom_type_scat_source
C C 0.0033 0.0016
;
International Tables for Crystallography
(Vol. C, Tables 4.2.6.8 and 6.1.1.4)
;
H H 0.0000 0.0000
;
International Tables for Crystallography
(Vol. C, Table 6.1.1.4)
;
N N 0.0061 0.0033
;
International Tables for Crystallography
(Vol. C, Tables 4.2.6.8 and 6.1.1.4)
;
O O 0.0106 0.0060
;
International Tables for Crystallography
(Vol. C, Tables 4.2.6.8 and 6.1.1.4)
;

loop_
_geom_angle_atom_site_label_1
_geom_angle_atom_site_label_2
_geom_angle_atom_site_label_3
_geom_angle
C5 O3 C6 116.09(8)
O1 N1 C4 129.61(9)
O1 N1 C1 119.47(8)
C4 N1 C1 110.92(8)
C1 N2 H2A 120.0
C1 N2 H2B 120.0
H2A N2 H2B 120.0
N2 C1 C2 134.79(10)
N2 C1 N1 116.24(9)
C2 C1 N1 108.95(9)
C1 C2 C5 118.38(9)
C1 C2 C3 106.79(8)
C5 C2 C3 133.37(9)
C8 C3 C4 125.72(9)
C8 C3 C2 127.88(9)
C4 C3 C2 105.99(8)
N1 C4 C3 107.30(8)
N1 C4 C21 119.86(8)
C3 C4 C21 132.32(9)
O2 C5 O3 122.86(9)
O2 C5 C2 122.32(9)
O3 C5 C2 114.73(8)
O3 C6 C7 111.49(9)
O3 C6 H6A 109.3
C7 C6 H6A 109.3
O3 C6 H6B 109.3
C7 C6 H6B 109.3
H6A C6 H6B 108.0
C6 C7 H7A 109.5
C6 C7 H7B 109.5
H7A C7 H7B 109.5
C6 C7 H7C 109.5
H7A C7 H7C 109.5
H7B C7 H7C 109.5
C3 C8 C9 122.68(9)
C3 C8 C15 120.64(9)
C9 C8 C15 116.67(8)
C14 C9 C10 118.59(9)
C14 C9 C8 120.58(9)
C10 C9 C8 120.81(9)
C11 C10 C9 120.50(10)
C11 C10 H10 119.8
C9 C10 H10 119.8
C10 C11 C12 120.32(10)
C10 C11 H11 119.8
C12 C11 H11 119.8
C13 C12 C11 119.65(10)
C13 C12 H12 120.2
C11 C12 H12 120.2
C14 C13 C12 120.31(10)
C14 C13 H13 119.8
C12 C13 H13 119.8
C13 C14 C9 120.58(10)
C13 C14 H14 119.7
C9 C14 H14 119.7
C20 C15 C16 119.06(9)
C20 C15 C8 120.22(9)
C16 C15 C8 120.68(9)
C17 C16 C15 120.29(10)
C17 C16 H16 119.9
C15 C16 H16 119.9
C16 C17 C18 120.16(10)
C16 C17 H17 119.9
C18 C17 H17 119.9
C19 C18 C17 119.93(10)
C19 C18 H18 120.0
C17 C18 H18 120.0
C18 C19 C20 120.26(10)
C18 C19 H19 119.9
C20 C19 H19 119.9
C19 C20 C15 120.20(9)
C19 C20 H20 119.9
C15 C20 H20 119.9
C4 C21 C22 110.93(8)
C4 C21 C26 112.44(8)
C22 C21 C26 111.48(8)
C4 C21 H21 107.2
C22 C21 H21 107.2
C26 C21 H21 107.2
C23 C22 C21 110.51(8)
C23 C22 H22A 109.5
C21 C22 H22A 109.5
C23 C22 H22B 109.5
C21 C22 H22B 109.5
H22A C22 H22B 108.1
C24 C23 C22 111.16(9)
C24 C23 H23A 109.4
C22 C23 H23A 109.4
C24 C23 H23B 109.4
C22 C23 H23B 109.4
H23A C23 H23B 108.0
C25 C24 C23 110.68(9)
C25 C24 H24A 109.5
C23 C24 H24A 109.5
C25 C24 H24B 109.5
C23 C24 H24B 109.5
H24A C24 H24B 108.1
C24 C25 C26 111.23(9)
C24 C25 H25A 109.4
C26 C25 H25A 109.4
C24 C25 H25B 109.4
C26 C25 H25B 109.4
H25A C25 H25B 108.0
C25 C26 C21 109.74(8)
C25 C26 H26A 109.7
C21 C26 H26A 109.7
C25 C26 H26B 109.7
C21 C26 H26B 109.7
H26A C26 H26B 108.2

loop_
_geom_bond_atom_site_label_1
_geom_bond_atom_site_label_2
_geom_bond_distance
O1 N1 1.3005(11)
O2 C5 1.2263(12)
O3 C5 1.3415(12)
O3 C6 1.4525(12)
N1 C4 1.3318(13)
N1 C1 1.4263(13)
N2 C1 1.3260(13)
N2 H2A 0.8800
N2 H2B 0.8800
C1 C2 1.3679(14)
C2 C5 1.4466(14)
C2 C3 1.4700(13)
C3 C8 1.3741(13)
C3 C4 1.4689(13)
C4 C21 1.5003(13)
C6 C7 1.5095(16)
C6 H6A 0.9900
C6 H6B 0.9900
C7 H7A 0.9800
C7 H7B 0.9800
C7 H7C 0.9800
C8 C9 1.4788(13)
C8 C15 1.4820(13)
C9 C14 1.4007(14)
C9 C10 1.4013(14)
C10 C11 1.3891(14)
C10 H10 0.9500
C11 C12 1.3899(16)
C11 H11 0.9500
C12 C13 1.3891(17)
C12 H12 0.9500
C13 C14 1.3885(15)
C13 H13 0.9500
C14 H14 0.9500
C15 C20 1.3983(14)
C15 C16 1.4013(14)
C16 C17 1.3876(15)
C16 H16 0.9500
C17 C18 1.3897(16)
C17 H17 0.9500
C18 C19 1.3872(16)
C18 H18 0.9500
C19 C20 1.3903(14)
C19 H19 0.9500
C20 H20 0.9500
C21 C22 1.5420(13)
C21 C26 1.5423(13)
C21 H21 1.0000
C22 C23 1.5297(14)
C22 H22A 0.9900
C22 H22B 0.9900
C23 C24 1.5293(15)
C23 H23A 0.9900
C23 H23B 0.9900
C24 C25 1.5273(15)
C24 H24A 0.9900
C24 H24B 0.9900
C25 C26 1.5305(14)
C25 H25A 0.9900
C25 H25B 0.9900
C26 H26A 0.9900
C26 H26B 0.9900

loop_
_geom_hbond_atom_site_label_D
_geom_hbond_atom_site_label_H
_geom_hbond_atom_site_label_A
_geom_hbond_site_symmetry_A
_geom_hbond_distance_DA
_geom_hbond_distance_DH
_geom_hbond_distance_HA
_geom_hbond_angle_DHA
_geom_hbond_publ_flag
N2 H2A O2 . 2.8356(13) 0.880 2.303 118.9 no
N2 H2A O2 2_676 2.9836(11) 0.880 2.575 109.3 no
N2 H2B O1 . 2.6529(13) 0.880 2.303 103.7 no

loop_
_geom_torsion_atom_site_label_1
_geom_torsion_atom_site_label_2
_geom_torsion_atom_site_label_3
_geom_torsion_atom_site_label_4
_geom_torsion
O1 N1 C1 N2 0.56(13)
C4 N1 C1 N2 -179.95(9)
O1 N1 C1 C2 178.92(8)
C4 N1 C1 C2 -1.59(11)
N2 C1 C2 C5 12.24(17)
N1 C1 C2 C5 -165.68(8)
N2 C1 C2 C3 -179.75(11)
N1 C1 C2 C3 2.32(11)
C1 C2 C3 C8 170.69(10)
C5 C2 C3 C8 -23.88(17)
C1 C2 C3 C4 -2.22(10)
C5 C2 C3 C4 163.21(10)
O1 N1 C4 C3 179.53(9)
C1 N1 C4 C3 0.11(11)
O1 N1 C4 C21 6.84(15)
C1 N1 C4 C21 -172.58(8)
C8 C3 C4 N1 -171.83(9)
C2 C3 C4 N1 1.28(10)
C8 C3 C4 C21 -0.41(17)
C2 C3 C4 C21 172.70(9)
C6 O3 C5 O2 -8.07(14)
C6 O3 C5 C2 175.19(8)
C1 C2 C5 O2 -23.81(15)
C3 C2 C5 O2 172.07(10)
C1 C2 C5 O3 152.95(9)
C3 C2 C5 O3 -11.17(15)
C5 O3 C6 C7 83.13(11)
C4 C3 C8 C9 155.04(9)
C2 C3 C8 C9 -16.56(15)
C4 C3 C8 C15 -24.10(14)
C2 C3 C8 C15 164.30(9)
C3 C8 C9 C14 141.93(10)
C15 C8 C9 C14 -38.90(13)
C3 C8 C9 C10 -39.59(14)
C15 C8 C9 C10 139.58(10)
C14 C9 C10 C11 -2.43(15)
C8 C9 C10 C11 179.06(9)
C9 C10 C11 C12 0.59(16)
C10 C11 C12 C13 1.06(17)
C11 C12 C13 C14 -0.81(17)
C12 C13 C14 C9 -1.08(16)
C10 C9 C14 C13 2.68(15)
C8 C9 C14 C13 -178.81(9)
C3 C8 C15 C20 -53.32(13)
C9 C8 C15 C20 127.49(10)
C3 C8 C15 C16 124.35(10)
C9 C8 C15 C16 -54.84(13)
C20 C15 C16 C17 3.78(15)
C8 C15 C16 C17 -173.91(9)
C15 C16 C17 C18 -1.88(16)
C16 C17 C18 C19 -1.01(16)
C17 C18 C19 C20 1.96(16)
C18 C19 C20 C15 -0.01(15)
C16 C15 C20 C19 -2.84(14)
C8 C15 C20 C19 174.86(9)
N1 C4 C21 C22 -70.51(11)
C3 C4 C21 C22 118.95(11)
N1 C4 C21 C26 55.09(12)
C3 C4 C21 C26 -115.45(11)
C4 C21 C22 C23 -178.12(8)
C26 C21 C22 C23 55.74(11)
C21 C22 C23 C24 -55.71(12)
C22 C23 C24 C25 56.88(12)
C23 C24 C25 C26 -57.83(12)
C24 C25 C26 C21 57.13(11)
C4 C21 C26 C25 178.51(8)
C22 C21 C26 C25 -56.19(11)
